data_4331384
loop_
_publ_author_name
'Weiwei Ju'
'Deng Zhang'
'Dunru Zhu'
'Yan Xu'

_publ_section_title
;
 l- and d-[Ln(HCO2)(SO4)(H2O)]n (Ln = La, Ce, Pr, Nd, and Eu): Chiral
 Enantiomerically 3D Architectures Constructed by Double -[Ln-O]n- Helices
;
_journal_name_full 'Inorganic Chemistry'
_journal_page_first 13373
_journal_page_last 13379
_journal_paper_doi 10.1021/ic302134m
_journal_volume 51
_journal_year 2012
_chemical_formula_sum 'C H3 O7 Pr S'
_chemical_formula_weight 300.00
_chemical_name_systematic
; 
 ? 
;
_space_group_IT_number 76
_symmetry_cell_setting tetragonal
_symmetry_space_group_name_Hall 'P 4w'
_symmetry_space_group_name_H-M 'P 41'
_atom_sites_solution_hydrogens geom
_atom_sites_solution_primary direct
_atom_sites_solution_secondary difmap
_audit_creation_method SHELXL-97
_cell_angle_alpha 90.00
_cell_angle_beta 90.00
_cell_angle_gamma 90.00
_cell_formula_units_Z 4
_cell_length_a 6.9876(4)
_cell_length_b 6.9876(4)
_cell_length_c 11.7374(15)
_cell_measurement_reflns_used 3730
_cell_measurement_temperature 296(2)
_cell_measurement_theta_max 26.709
_cell_measurement_theta_min 2.907
_cell_volume 573.10(9)
_computing_cell_refinement 'SAINT (Bruker, 2005)'
_computing_data_collection 'APEX2 (Bruker, 2005)'
_computing_data_reduction SAINT
_computing_molecular_graphics SHELXTL
_computing_publication_material SHELXTL
_computing_structure_refinement 'SHELXL-97 (Sheldrick, 1997)'
_computing_structure_solution 'SHELXS-97 (Sheldrick, 1990)'
_diffrn_ambient_temperature 296(2)
_diffrn_measured_fraction_theta_full 0.998
_diffrn_measured_fraction_theta_max 0.998
_diffrn_measurement_device_type 'Bruker Apex2 CCD'
_diffrn_measurement_method '\w scans'
_diffrn_radiation_monochromator graphite
_diffrn_radiation_source 'fine-focus sealed tube'
_diffrn_radiation_type MoK\a
_diffrn_radiation_wavelength 0.71073
_diffrn_reflns_av_R_equivalents 0.0340
_diffrn_reflns_av_sigmaI/netI 0.0322
_diffrn_reflns_limit_h_max 8
_diffrn_reflns_limit_h_min -8
_diffrn_reflns_limit_k_max 8
_diffrn_reflns_limit_k_min -8
_diffrn_reflns_limit_l_max 14
_diffrn_reflns_limit_l_min -14
_diffrn_reflns_number 4149
_diffrn_reflns_theta_full 25.46
_diffrn_reflns_theta_max 25.46
_diffrn_reflns_theta_min 2.92
_exptl_absorpt_coefficient_mu 8.845
_exptl_absorpt_correction_T_max 0.3504
_exptl_absorpt_correction_T_min 0.3147
_exptl_absorpt_correction_type multi-scan
_exptl_crystal_colour Green
_exptl_crystal_density_diffrn 3.477
_exptl_crystal_description 'tetragonal pyramid'
_exptl_crystal_F_000 560
_exptl_crystal_size_max 0.17
_exptl_crystal_size_mid 0.17
_exptl_crystal_size_min 0.15
_refine_diff_density_max 0.760
_refine_diff_density_min -0.713
_refine_diff_density_rms 0.122
_refine_ls_abs_structure_details 'Flack H D (1983), Acta Cryst. A39, 876-881'
_refine_ls_abs_structure_Flack -0.01(2)
_refine_ls_extinction_coef 0.1734(11)
_refine_ls_extinction_expression Fc^*^=kFc[1+0.001xFc^2^\l^3^/sin(2\q)]^-1/4^
_refine_ls_extinction_method SHELXL
_refine_ls_goodness_of_fit_ref 1.003
_refine_ls_hydrogen_treatment mixed
_refine_ls_matrix_type full
_refine_ls_number_parameters 102
_refine_ls_number_reflns 1063
_refine_ls_number_restraints 7
_refine_ls_restrained_S_all 1.000
_refine_ls_R_factor_all 0.0170
_refine_ls_R_factor_gt 0.0169
_refine_ls_shift/su_max 0.008
_refine_ls_shift/su_mean 0.000
_refine_ls_structure_factor_coef Fsqd
_refine_ls_weighting_details 'calc w=1/[\s^2^(Fo^2^)+(0.0231P)^2^+0.2588P] where P=(Fo^2^+2Fc^2^)/3'
_refine_ls_weighting_scheme calc
_refine_ls_wR_factor_gt 0.0414
_refine_ls_wR_factor_ref 0.0415
_reflns_number_gt 1061
_reflns_number_total 1063
_reflns_threshold_expression >2sigma(I)
_cod_data_source_file ic302134m_si_001_08.cif
_cod_data_source_block 8
_cod_depositor_comments
;
The following automatic conversions were performed:

'_exptl_absorpt_correction_type' value 'multi-scans' was replaced
with the value 'multi-scan' as specified in the replacement file
'src/cod-tools/trunk/data/replacement-values/replacement_values.lst'.

Automatic conversion script
Id: cif_fix_values 5376 2017-05-30 11:51:03Z andrius 
;
_cod_database_code 4331384

loop_
_symmetry_equiv_pos_as_xyz
'x, y, z'
'-x, -y, z+1/2'
'-y, x, z+1/4'
'y, -x, z+3/4'

loop_
_atom_site_label
_atom_site_type_symbol
_atom_site_fract_x
_atom_site_fract_y
_atom_site_fract_z
_atom_site_U_iso_or_equiv
_atom_site_adp_type
_atom_site_occupancy
_atom_site_symmetry_multiplicity
_atom_site_calc_flag
_atom_site_refinement_flags
Pr1 Pr 0.36756(2) 0.11407(2) 0.15520(4) 0.00780(4) Uani 1 1 d D
S1 S 0.61346(11) -0.23652(11) -0.03652(6) 0.00781(17) Uani 1 1 d .
O1 O 0.6411(4) -0.1149(4) -0.1365(3) 0.0214(8) Uani 1 1 d .
O2 O 0.4610(3) -0.3788(3) -0.0593(2) 0.0159(6) Uani 1 1 d .
O3 O 0.5581(4) -0.1182(3) 0.0609(2) 0.0185(6) Uani 1 1 d .
O4 O 0.7917(4) -0.3338(4) -0.0075(3) 0.0196(6) Uani 1 1 d .
O5 O -0.2917(3) 0.1533(4) 0.2401(2) 0.0166(6) Uani 1 1 d .
O6 O 0.0237(3) 0.1597(4) 0.2315(2) 0.0164(6) Uani 1 1 d .
C1 C -0.1377(5) 0.1095(5) 0.1924(3) 0.0160(9) Uani 1 1 d D
H1 H -0.141(6) 0.041(4) 0.1247(17) 0.019 Uiso 1 1 d D
O1W O 0.5702(4) 0.2518(4) -0.0017(2) 0.0223(7) Uani 1 1 d D
H1WA H 0.601(3) 0.181(2) -0.0572(14) 0.033 Uiso 1 1 d D
H1WB H 0.546(4) 0.3649(17) -0.0246(19) 0.033 Uiso 1 1 d D

loop_
_atom_site_aniso_label
_atom_site_aniso_U_11
_atom_site_aniso_U_22
_atom_site_aniso_U_33
_atom_site_aniso_U_23
_atom_site_aniso_U_13
_atom_site_aniso_U_12
Pr1 0.00910(8) 0.00833(8) 0.00598(9) -0.00104(7) 0.00049(7) 0.00068(6)
S1 0.0080(3) 0.0101(3) 0.0054(4) -0.0015(3) 0.0011(3) 0.0002(3)
O1 0.0285(15) 0.0268(15) 0.0087(17) 0.0071(10) 0.0008(10) -0.0114(11)
O2 0.0147(11) 0.0161(11) 0.0168(13) 0.0015(10) 0.0009(10) -0.0037(9)
O3 0.0243(13) 0.0185(13) 0.0128(15) -0.0062(10) 0.0013(12) 0.0071(10)
O4 0.0147(12) 0.0239(13) 0.0201(14) -0.0050(11) 0.0013(11) 0.0056(12)
O5 0.0106(11) 0.0302(14) 0.0090(12) -0.0031(11) -0.0008(11) 0.0012(10)
O6 0.0123(11) 0.0228(13) 0.0142(13) -0.0036(11) -0.0007(11) -0.0005(11)
C1 0.0101(16) 0.0228(19) 0.0152(18) -0.0071(15) -0.0018(13) -0.0015(15)
O1W 0.0340(15) 0.0134(12) 0.0194(15) 0.0032(12) 0.0092(13) 0.0011(11)

loop_
_atom_type_symbol
_atom_type_description
_atom_type_scat_dispersion_real
_atom_type_scat_dispersion_imag
_atom_type_scat_source
C C 0.0033 0.0016 'International Tables Vol C Tables 4.2.6.8 and 6.1.1.4'
H H 0.0000 0.0000 'International Tables Vol C Tables 4.2.6.8 and 6.1.1.4'
O O 0.0106 0.0060 'International Tables Vol C Tables 4.2.6.8 and 6.1.1.4'
S S 0.1246 0.1234 'International Tables Vol C Tables 4.2.6.8 and 6.1.1.4'
Pr Pr -0.2180 2.8214 'International Tables Vol C Tables 4.2.6.8 and 6.1.1.4'

loop_
_geom_angle_atom_site_label_1
_geom_angle_atom_site_label_2
_geom_angle_atom_site_label_3
_geom_angle
_geom_angle_site_symmetry_1
_geom_angle_site_symmetry_3
O3 Pr1 O1 118.80(9) . 2_655
O3 Pr1 O2 137.28(9) . 3
O1 Pr1 O2 80.16(8) 2_655 3
O3 Pr1 O4 68.02(9) . 3_545
O1 Pr1 O4 65.66(9) 2_655 3_545
O2 Pr1 O4 145.68(9) 3 3_545
O3 Pr1 O1W 66.69(8) . .
O1 Pr1 O1W 138.17(9) 2_655 .
O2 Pr1 O1W 74.27(8) 3 .
O4 Pr1 O1W 134.60(9) 3_545 .
O3 Pr1 O6 140.16(9) . .
O1 Pr1 O6 68.30(9) 2_655 .
O2 Pr1 O6 81.34(7) 3 .
O4 Pr1 O6 83.16(8) 3_545 .
O1W Pr1 O6 136.90(9) . .
O3 Pr1 O5 74.71(9) . 1_655
O1 Pr1 O5 68.82(8) 2_655 1_655
O2 Pr1 O5 78.57(7) 3 1_655
O4 Pr1 O5 91.40(8) 3_545 1_655
O1W Pr1 O5 73.98(8) . 1_655
O6 Pr1 O5 135.00(8) . 1_655
O3 Pr1 O6 72.78(8) . 4_554
O1 Pr1 O6 138.37(8) 2_655 4_554
O2 Pr1 O6 119.97(8) 3 4_554
O4 Pr1 O6 86.38(8) 3_545 4_554
O1W Pr1 O6 83.43(9) . 4_554
O6 Pr1 O6 78.71(8) . 4_554
O5 Pr1 O6 145.73(8) 1_655 4_554
O3 Pr1 O5 106.62(9) . 4_554
O1 Pr1 O5 133.71(8) 2_655 4_554
O2 Pr1 O5 72.04(8) 3 4_554
O4 Pr1 O5 130.45(8) 3_545 4_554
O1W Pr1 O5 67.49(8) . 4_554
O6 Pr1 O5 71.44(8) . 4_554
O5 Pr1 O5 136.35(10) 1_655 4_554
O6 Pr1 O5 47.95(7) 4_554 4_554
O3 Pr1 C1 89.26(10) . 4_554
O1 Pr1 C1 142.63(9) 2_655 4_554
O2 Pr1 C1 95.91(8) 3 4_554
O4 Pr1 C1 109.07(9) 3_545 4_554
O1W Pr1 C1 73.49(10) . 4_554
O6 Pr1 C1 74.36(9) . 4_554
O5 Pr1 C1 147.28(9) 1_655 4_554
O6 Pr1 C1 24.10(8) 4_554 4_554
O5 Pr1 C1 23.87(8) 4_554 4_554
O4 S1 O1 110.19(16) . .
O4 S1 O3 107.85(17) . .
O1 S1 O3 109.50(16) . .
O4 S1 O2 110.08(14) . .
O1 S1 O2 109.89(15) . .
O3 S1 O2 109.28(15) . .
S1 O1 Pr1 143.20(16) . 2_654
S1 O2 Pr1 135.85(14) . 4_554
S1 O3 Pr1 154.05(17) . .
S1 O4 Pr1 136.19(17) . 4_654
C1 O5 Pr1 126.3(2) . 1_455
C1 O5 Pr1 93.5(2) . 3
Pr1 O5 Pr1 138.00(10) 1_455 3
C1 O6 Pr1 131.9(2) . .
C1 O6 Pr1 96.1(2) . 3
Pr1 O6 Pr1 131.60(10) . 3
O5 C1 O6 122.4(3) . .
O5 C1 Pr1 62.67(19) . 3
O6 C1 Pr1 59.83(19) . 3
O5 C1 H1 119(2) . .
O6 C1 H1 118(2) . .
Pr1 C1 H1 175.1(19) 3 .
Pr1 O1W H1WA 118.9(12) . .
Pr1 O1W H1WB 118.4(15) . .
H1WA O1W H1WB 110.5(18) . .

loop_
_geom_bond_atom_site_label_1
_geom_bond_atom_site_label_2
_geom_bond_distance
_geom_bond_site_symmetry_2
Pr1 O3 2.373(3) .
Pr1 O1 2.446(4) 2_655
Pr1 O2 2.461(2) 3
Pr1 O4 2.485(3) 3_545
Pr1 O1W 2.514(3) .
Pr1 O6 2.584(2) .
Pr1 O5 2.596(2) 1_655
Pr1 O6 2.682(3) 4_554
Pr1 O5 2.746(3) 4_554
Pr1 C1 3.085(4) 4_554
S1 O4 1.459(3) .
S1 O1 1.462(3) .
S1 O3 1.463(3) .
S1 O2 1.482(2) .
O1 Pr1 2.446(4) 2_654
O2 Pr1 2.461(2) 4_554
O4 Pr1 2.485(3) 4_654
O5 C1 1.251(4) .
O5 Pr1 2.596(2) 1_455
O5 Pr1 2.746(3) 3
O6 C1 1.267(4) .
O6 Pr1 2.682(3) 3
C1 Pr1 3.085(4) 3
C1 H1 0.930(17) .
O1W H1WA 0.847(13) .
O1W H1WB 0.852(13) .
